data_4345373
loop_
_publ_author_name
'Bhowmik, Susovan'
'Kosa, Monica'
'Mizrahi, Amir'
'Fridman, Natalia'
'Saphier, Magal'
'Stanger, Amnon'
'Gross, Zeev'

_publ_section_title
;
 The Planar Cyclooctatetraene Bridge in Bis-Metallic Macrocycles:
 Isolating or Conjugating?
;
_journal_issue 4
_journal_name_full 'Inorganic chemistry'
_journal_page_first 2287
_journal_page_last 2296
_journal_paper_doi 10.1021/acs.inorgchem.6b02944
_journal_volume 56
_journal_year 2017
_chemical_formula_moiety 'C84 H22 F30 Ga2 N10, 2(C Cl2)'
_chemical_formula_sum 'C86 H22 Cl4 F30 Ga2 N10'
_chemical_formula_weight 2046.38
_chemical_name_common 'Gross72 (Susovan)'
_chemical_name_systematic
; 
 ? 
;
_space_group_IT_number 14
_symmetry_cell_setting monoclinic
_symmetry_space_group_name_Hall '-P 2ybc'
_symmetry_space_group_name_H-M 'P 1 21/c 1'
_atom_sites_solution_hydrogens geom
_atom_sites_solution_primary direct
_atom_sites_solution_secondary difmap
_audit_creation_method SHELXL-97
_cell_angle_alpha 90.00
_cell_angle_beta 123.847(13)
_cell_angle_gamma 90.00
_cell_formula_units_Z 2
_cell_length_a 17.516(11)
_cell_length_b 10.025(16)
_cell_length_c 25.875(15)
_cell_measurement_reflns_used 5959
_cell_measurement_temperature 200(2)
_cell_measurement_theta_max 24.14
_cell_measurement_theta_min 1.39
_cell_volume 3774(7)
_computing_cell_refinement 'DENZO HKL2000 (Otwinowski & Minor 1997)'
_computing_data_collection 'Collect (Nonius, 2006)'
_computing_data_reduction 'DENZO HKL2000 (Otwinowski & Minor 1997)'
_computing_molecular_graphics 'Mercury 3.5'
_computing_structure_refinement 'SHELXL-97 (Sheldrick, 1997)'
_computing_structure_solution 'SHELXS-97 (Sheldrick, 1990)'
_diffrn_ambient_temperature 200(2)
_diffrn_detector_area_resol_mean 95
_diffrn_measured_fraction_theta_full 0.988
_diffrn_measured_fraction_theta_max 0.988
_diffrn_measurement_device_type 'Nonius KappaCCD'
_diffrn_measurement_method 'phi- and omega-scans'
_diffrn_radiation_monochromator graphite
_diffrn_radiation_source 'fine-focus sealed tube'
_diffrn_radiation_type MoK\a
_diffrn_radiation_wavelength 0.71073
_diffrn_reflns_av_R_equivalents 0.0000
_diffrn_reflns_av_sigmaI/netI 0.0376
_diffrn_reflns_limit_h_max 19
_diffrn_reflns_limit_h_min 0
_diffrn_reflns_limit_k_max 0
_diffrn_reflns_limit_k_min -11
_diffrn_reflns_limit_l_max 23
_diffrn_reflns_limit_l_min -28
_diffrn_reflns_number 5627
_diffrn_reflns_theta_full 24.14
_diffrn_reflns_theta_max 24.14
_diffrn_reflns_theta_min 1.40
_diffrn_standards_decay_% none
_diffrn_standards_interval_count none
_diffrn_standards_interval_time none
_diffrn_standards_number none
_exptl_absorpt_coefficient_mu 0.989
_exptl_absorpt_correction_T_max 0.8659
_exptl_absorpt_correction_T_min 0.7558
_exptl_absorpt_correction_type multi-scan
_exptl_absorpt_process_details
; 
'HKL Denzo and Scalepack (Otwinowski & Minor 1997)'  
;
_exptl_crystal_colour 'dark green'
_exptl_crystal_density_diffrn 1.801
_exptl_crystal_density_method 'not measured'
_exptl_crystal_description prism
_exptl_crystal_F_000 2016
_exptl_crystal_size_max 0.30
_exptl_crystal_size_mid 0.24
_exptl_crystal_size_min 0.15
_refine_diff_density_max 0.549
_refine_diff_density_min -0.549
_refine_diff_density_rms 0.084
_refine_ls_extinction_method none
_refine_ls_goodness_of_fit_ref 1.059
_refine_ls_hydrogen_treatment constr
_refine_ls_matrix_type full
_refine_ls_number_parameters 605
_refine_ls_number_reflns 5627
_refine_ls_number_restraints 0
_refine_ls_restrained_S_all 1.059
_refine_ls_R_factor_all 0.0670
_refine_ls_R_factor_gt 0.0530
_refine_ls_shift/su_max 0.000
_refine_ls_shift/su_mean 0.000
_refine_ls_structure_factor_coef Fsqd
_refine_ls_weighting_details 'calc w=1/[\s^2^(Fo^2^)+(0.0830P)^2^+4.3215P] where P=(Fo^2^+2Fc^2^)/3'
_refine_ls_weighting_scheme calc
_refine_ls_wR_factor_gt 0.1351
_refine_ls_wR_factor_ref 0.1426
_reflns_number_gt 4585
_reflns_number_total 5627
_reflns_threshold_expression >2sigma(I)
_cod_data_source_file ic6b02944_si_003.cif
_cod_data_source_block Gross72
_cod_original_sg_symbol_H-M 'P 21/c'
_cod_database_code 4345373

loop_
_symmetry_equiv_pos_as_xyz
'x, y, z'
'-x, y+1/2, -z+1/2'
'-x, -y, -z'
'x, -y-1/2, z-1/2'

loop_
_atom_site_label
_atom_site_type_symbol
_atom_site_fract_x
_atom_site_fract_y
_atom_site_fract_z
_atom_site_U_iso_or_equiv
_atom_site_adp_type
_atom_site_occupancy
_atom_site_symmetry_multiplicity
_atom_site_calc_flag
_atom_site_refinement_flags
Ga1 Ga 0.07684(3) 0.16877(4) 0.180159(18) 0.03308(17) Uani 1 1 d .
F1 F 0.36467(17) -0.2238(3) 0.30807(12) 0.0549(7) Uani 1 1 d .
F2 F 0.54523(18) -0.2687(3) 0.36590(13) 0.0641(8) Uani 1 1 d .
F3 F 0.65033(17) -0.1025(3) 0.34782(14) 0.0664(8) Uani 1 1 d .
F4 F 0.5731(2) 0.1053(4) 0.27041(17) 0.0828(10) Uani 1 1 d .
F5 F 0.39337(19) 0.1565(3) 0.21526(15) 0.0698(9) Uani 1 1 d .
F6 F 0.2471(2) 0.3897(3) 0.40637(13) 0.0657(8) Uani 1 1 d .
F7 F 0.2948(2) 0.4119(3) 0.52382(13) 0.0729(9) Uani 1 1 d .
F8 F 0.2043(2) 0.2696(3) 0.56306(12) 0.0750(9) Uani 1 1 d .
F9 F 0.0678(2) 0.1033(4) 0.48361(14) 0.0791(9) Uani 1 1 d .
F10 F 0.02664(19) 0.0708(3) 0.36846(12) 0.0615(8) Uani 1 1 d .
F11 F -0.27591(18) 0.1279(3) 0.12691(12) 0.0538(7) Uani 1 1 d .
F12 F -0.4540(2) 0.1889(4) 0.06327(14) 0.0765(10) Uani 1 1 d .
F13 F -0.52321(19) 0.3740(4) -0.02641(14) 0.0826(10) Uani 1 1 d .
F14 F -0.4112(2) 0.4988(3) -0.05376(13) 0.0801(10) Uani 1 1 d .
F15 F -0.23362(19) 0.4377(3) 0.00850(12) 0.0597(7) Uani 1 1 d .
N1 N 0.1262(2) 0.0541(3) 0.14475(14) 0.0350(8) Uani 1 1 d .
N2 N 0.1757(2) 0.1134(3) 0.26187(14) 0.0352(8) Uani 1 1 d .
N3 N -0.0031(2) 0.2157(3) 0.20701(14) 0.0343(8) Uani 1 1 d .
N4 N -0.0295(2) 0.1455(3) 0.09631(15) 0.0359(8) Uani 1 1 d .
N5 N 0.1250(2) 0.3502(3) 0.17592(15) 0.0375(8) Uani 1 1 d .
C1 C 0.0728(3) 0.0308(4) 0.08212(17) 0.0334(9) Uani 1 1 d .
C2 C -0.1270(3) 0.0407(4) -0.06559(17) 0.0332(9) Uani 1 1 d .
C3 C 0.2130(3) -0.0568(4) 0.12073(17) 0.0343(9) Uani 1 1 d .
H3 H 0.2643 -0.0998 0.1247 0.041 Uiso 1 1 calc R
C4 C 0.2112(3) 0.0013(4) 0.16962(17) 0.0330(9) Uani 1 1 d .
C5 C 0.2760(3) 0.0083(4) 0.23416(17) 0.0338(9) Uani 1 1 d .
C6 C 0.2580(2) 0.0570(4) 0.27713(17) 0.0332(9) Uani 1 1 d .
C7 C 0.3170(3) 0.0551(4) 0.34295(17) 0.0376(10) Uani 1 1 d .
H7 H 0.3784 0.0229 0.3664 0.045 Uiso 1 1 calc R
C8 C 0.2723(3) 0.1063(4) 0.36702(17) 0.0364(9) Uani 1 1 d .
H8 H 0.2957 0.1145 0.4100 0.044 Uiso 1 1 calc R
C9 C 0.1832(3) 0.1461(4) 0.31628(17) 0.0349(9) Uani 1 1 d .
C10 C 0.1141(3) 0.2062(4) 0.31887(18) 0.0358(9) Uani 1 1 d .
C11 C 0.0262(3) 0.2400(4) 0.26734(17) 0.0372(9) Uani 1 1 d .
C12 C -0.0478(3) 0.3025(4) 0.26725(19) 0.0420(10) Uani 1 1 d .
H12 H -0.0461 0.3317 0.3028 0.050 Uiso 1 1 calc R
C13 C -0.1196(3) 0.3121(4) 0.20778(18) 0.0398(10) Uani 1 1 d .
H13 H -0.1779 0.3495 0.1940 0.048 Uiso 1 1 calc R
C14 C -0.0935(3) 0.2564(4) 0.16858(18) 0.0361(9) Uani 1 1 d .
C15 C -0.1482(3) 0.2417(4) 0.10382(18) 0.0360(9) Uani 1 1 d .
C16 C -0.1182(3) 0.1852(4) 0.06792(17) 0.0336(9) Uani 1 1 d .
C17 C -0.1640(3) 0.1528(4) 0.00496(18) 0.0349(9) Uani 1 1 d .
H17 H -0.2268 0.1713 -0.0259 0.042 Uiso 1 1 calc R
C18 C -0.1034(3) 0.0892(4) -0.00547(17) 0.0330(9) Uani 1 1 d .
C19 C -0.0178(3) 0.0843(4) 0.05406(17) 0.0333(9) Uani 1 1 d .
C20 C 0.3722(3) -0.0320(4) 0.25968(17) 0.0378(10) Uani 1 1 d .
C21 C 0.4147(3) -0.1407(4) 0.29802(18) 0.0384(10) Uani 1 1 d .
C22 C 0.5072(3) -0.1650(4) 0.3277(2) 0.0435(11) Uani 1 1 d .
C23 C 0.5601(3) -0.0820(5) 0.3183(2) 0.0464(11) Uani 1 1 d .
C24 C 0.5206(3) 0.0235(5) 0.2794(2) 0.0519(12) Uani 1 1 d .
C25 C 0.4287(3) 0.0484(5) 0.2507(2) 0.0458(11) Uani 1 1 d .
C26 C 0.1341(3) 0.2314(4) 0.38213(18) 0.0381(10) Uani 1 1 d .
C27 C 0.2020(3) 0.3174(4) 0.4244(2) 0.0451(11) Uani 1 1 d .
C28 C 0.2261(3) 0.3310(5) 0.4851(2) 0.0555(14) Uani 1 1 d .
C29 C 0.1789(3) 0.2589(5) 0.5044(2) 0.0513(12) Uani 1 1 d .
C30 C 0.1113(3) 0.1771(5) 0.4641(2) 0.0502(12) Uani 1 1 d .
C31 C 0.0900(3) 0.1609(5) 0.40461(19) 0.0442(11) Uani 1 1 d .
C32 C -0.2470(3) 0.2809(4) 0.07018(17) 0.0374(10) Uani 1 1 d .
C33 C -0.3070(3) 0.2197(5) 0.08292(19) 0.0424(10) Uani 1 1 d .
C34 C -0.3978(3) 0.2505(6) 0.0510(2) 0.0538(13) Uani 1 1 d .
C35 C -0.4334(3) 0.3434(6) 0.0047(2) 0.0552(13) Uani 1 1 d .
C36 C -0.3777(3) 0.4063(5) -0.00925(19) 0.0559(14) Uani 1 1 d .
C37 C -0.2858(3) 0.3737(5) 0.02316(19) 0.0454(11) Uani 1 1 d .
C38 C 0.1164(3) 0.3945(5) 0.1253(2) 0.0492(11) Uani 1 1 d .
H38 H 0.0859 0.3398 0.0892 0.059 Uiso 1 1 calc R
C39 C 0.1497(4) 0.5169(6) 0.1219(2) 0.0620(14) Uani 1 1 d .
H39 H 0.1421 0.5456 0.0843 0.074 Uiso 1 1 calc R
C40 C 0.1930(4) 0.5944(5) 0.1729(2) 0.0602(13) Uani 1 1 d .
H40 H 0.2168 0.6788 0.1718 0.072 Uiso 1 1 calc R
C41 C 0.2023(4) 0.5511(6) 0.2260(2) 0.0682(15) Uani 1 1 d .
H41 H 0.2326 0.6049 0.2624 0.082 Uiso 1 1 calc R
C42 C 0.1675(4) 0.4288(5) 0.2263(2) 0.0576(13) Uani 1 1 d .
H42 H 0.1738 0.3989 0.2634 0.069 Uiso 1 1 calc R
Cl1 Cl 0.4140(2) 0.3705(4) 0.3793(3) 0.127(2) Uani 0.689(12) 1 d P
Cl2 Cl 0.56392(15) 0.3216(3) 0.36552(10) 0.1161(7) Uani 1 1 d .
Cl3 Cl 0.3963(10) 0.3871(17) 0.3192(14) 0.251(12) Uani 0.311(12) 1 d P
C43 C 0.5052(8) 0.4325(10) 0.3811(6) 0.143(4) Uani 1 1 d .

loop_
_atom_site_aniso_label
_atom_site_aniso_U_11
_atom_site_aniso_U_22
_atom_site_aniso_U_33
_atom_site_aniso_U_23
_atom_site_aniso_U_13
_atom_site_aniso_U_12
Ga1 0.0307(3) 0.0346(3) 0.0295(3) -0.00075(17) 0.0140(2) 0.00216(18)
F1 0.0520(15) 0.0459(16) 0.0616(16) 0.0142(13) 0.0285(13) 0.0027(13)
F2 0.0545(16) 0.0583(18) 0.0700(18) 0.0237(15) 0.0287(15) 0.0226(14)
F3 0.0353(14) 0.068(2) 0.081(2) 0.0030(16) 0.0237(14) 0.0081(13)
F4 0.0504(17) 0.079(2) 0.124(3) 0.033(2) 0.0521(19) 0.0037(16)
F5 0.0510(16) 0.0600(19) 0.095(2) 0.0407(16) 0.0387(16) 0.0116(14)
F6 0.0680(18) 0.0543(18) 0.0655(18) -0.0097(14) 0.0314(15) -0.0200(15)
F7 0.0655(18) 0.063(2) 0.0572(17) -0.0242(15) 0.0138(15) -0.0013(15)
F8 0.091(2) 0.088(2) 0.0381(15) -0.0023(14) 0.0310(15) 0.0274(18)
F9 0.090(2) 0.104(3) 0.0612(18) 0.0098(18) 0.0528(18) -0.002(2)
F10 0.0639(17) 0.070(2) 0.0510(15) -0.0060(14) 0.0322(14) -0.0209(15)
F11 0.0536(15) 0.0570(17) 0.0529(15) 0.0080(13) 0.0311(13) 0.0013(13)
F12 0.0484(16) 0.115(3) 0.072(2) -0.0070(18) 0.0374(16) -0.0099(17)
F13 0.0387(15) 0.124(3) 0.0605(18) -0.0040(18) 0.0126(14) 0.0259(17)
F14 0.084(2) 0.080(2) 0.0543(17) 0.0252(16) 0.0252(16) 0.0396(18)
F15 0.0687(18) 0.0495(17) 0.0591(16) 0.0116(13) 0.0345(15) 0.0062(14)
N1 0.0276(17) 0.041(2) 0.0306(17) -0.0006(14) 0.0128(14) 0.0032(15)
N2 0.0335(18) 0.0337(19) 0.0369(18) 0.0010(15) 0.0187(15) 0.0004(15)
N3 0.0314(17) 0.0345(19) 0.0335(17) -0.0016(14) 0.0159(15) 0.0048(14)
N4 0.0321(18) 0.037(2) 0.0359(18) -0.0047(14) 0.0170(15) 0.0025(14)
N5 0.0372(18) 0.038(2) 0.0330(18) -0.0011(15) 0.0170(16) 0.0006(15)
C1 0.031(2) 0.031(2) 0.030(2) -0.0003(16) 0.0117(17) -0.0006(17)
C2 0.0306(19) 0.032(2) 0.034(2) -0.0003(17) 0.0164(17) -0.0009(17)
C3 0.031(2) 0.029(2) 0.038(2) 0.0024(17) 0.0168(18) 0.0035(17)
C4 0.035(2) 0.031(2) 0.033(2) 0.0001(16) 0.0186(18) -0.0005(17)
C5 0.030(2) 0.030(2) 0.034(2) 0.0022(16) 0.0138(17) -0.0002(16)
C6 0.029(2) 0.029(2) 0.036(2) 0.0006(17) 0.0149(17) -0.0026(16)
C7 0.030(2) 0.041(2) 0.032(2) 0.0003(18) 0.0115(18) -0.0001(18)
C8 0.038(2) 0.036(2) 0.028(2) 0.0003(17) 0.0136(18) 0.0009(18)
C9 0.038(2) 0.035(2) 0.031(2) 0.0007(17) 0.0193(18) -0.0018(18)
C10 0.037(2) 0.035(2) 0.034(2) 0.0003(17) 0.0181(18) -0.0025(18)
C11 0.037(2) 0.039(2) 0.033(2) -0.0021(17) 0.0177(19) -0.0036(18)
C12 0.047(2) 0.040(3) 0.039(2) -0.0018(18) 0.023(2) 0.008(2)
C13 0.036(2) 0.041(3) 0.038(2) -0.0027(18) 0.017(2) 0.0065(18)
C14 0.034(2) 0.034(2) 0.041(2) 0.0003(17) 0.0203(19) 0.0039(17)
C15 0.034(2) 0.035(2) 0.035(2) 0.0034(17) 0.0165(18) 0.0014(17)
C16 0.031(2) 0.034(2) 0.034(2) -0.0003(17) 0.0163(18) 0.0025(17)
C17 0.028(2) 0.038(2) 0.033(2) 0.0016(17) 0.0135(17) 0.0040(17)
C18 0.032(2) 0.028(2) 0.033(2) -0.0002(16) 0.0145(17) -0.0004(16)
C19 0.032(2) 0.031(2) 0.032(2) -0.0021(16) 0.0149(17) -0.0005(17)
C20 0.035(2) 0.039(2) 0.030(2) -0.0025(17) 0.0122(18) -0.0002(18)
C21 0.041(2) 0.036(2) 0.035(2) -0.0023(18) 0.0193(19) -0.0030(19)
C22 0.039(2) 0.042(3) 0.039(2) 0.0067(19) 0.015(2) 0.013(2)
C23 0.028(2) 0.053(3) 0.050(3) -0.001(2) 0.016(2) 0.006(2)
C24 0.038(2) 0.054(3) 0.061(3) 0.005(2) 0.026(2) -0.003(2)
C25 0.041(2) 0.041(3) 0.049(3) 0.011(2) 0.022(2) 0.004(2)
C26 0.038(2) 0.040(2) 0.033(2) -0.0009(18) 0.0178(19) 0.0069(19)
C27 0.045(2) 0.038(3) 0.051(3) 0.000(2) 0.026(2) 0.003(2)
C28 0.052(3) 0.044(3) 0.040(3) -0.014(2) 0.007(2) 0.010(2)
C29 0.066(3) 0.051(3) 0.034(2) 0.003(2) 0.026(2) 0.020(3)
C30 0.050(3) 0.059(3) 0.043(3) 0.010(2) 0.027(2) 0.008(2)
C31 0.046(2) 0.046(3) 0.037(2) -0.0022(19) 0.021(2) 0.002(2)
C32 0.037(2) 0.036(2) 0.032(2) -0.0059(18) 0.0151(18) 0.0049(18)
C33 0.038(2) 0.049(3) 0.039(2) -0.003(2) 0.020(2) 0.005(2)
C34 0.044(3) 0.076(4) 0.045(3) -0.011(2) 0.026(2) 0.000(2)
C35 0.032(2) 0.078(4) 0.044(3) -0.005(2) 0.014(2) 0.012(2)
C36 0.056(3) 0.059(3) 0.031(2) 0.006(2) 0.011(2) 0.028(3)
C37 0.050(3) 0.044(3) 0.039(2) -0.001(2) 0.023(2) 0.004(2)
C38 0.059(3) 0.050(3) 0.044(3) -0.005(2) 0.031(2) -0.007(2)
C39 0.077(4) 0.063(4) 0.059(3) 0.008(3) 0.046(3) -0.004(3)
C40 0.069(3) 0.049(3) 0.066(3) -0.005(3) 0.040(3) -0.012(3)
C41 0.083(4) 0.052(3) 0.059(3) -0.014(3) 0.033(3) -0.023(3)
C42 0.074(3) 0.053(3) 0.040(3) -0.003(2) 0.028(2) -0.011(3)
Cl1 0.099(2) 0.095(2) 0.207(5) 0.046(2) 0.098(3) 0.0133(16)
Cl2 0.0934(13) 0.140(2) 0.1103(15) -0.0011(13) 0.0539(12) -0.0144(12)
Cl3 0.164(11) 0.213(15) 0.39(3) 0.095(16) 0.159(15) 0.018(10)
C43 0.168(9) 0.096(7) 0.232(12) -0.019(7) 0.152(9) -0.027(6)

loop_
_atom_type_symbol
_atom_type_description
_atom_type_scat_dispersion_real
_atom_type_scat_dispersion_imag
_atom_type_scat_source
Ga Ga 0.2307 1.6083 'International Tables Vol C Tables 4.2.6.8 and 6.1.1.4'
Cl Cl 0.1484 0.1585 'International Tables Vol C Tables 4.2.6.8 and 6.1.1.4'
N N 0.0061 0.0033 'International Tables Vol C Tables 4.2.6.8 and 6.1.1.4'
C C 0.0033 0.0016 'International Tables Vol C Tables 4.2.6.8 and 6.1.1.4'
F F 0.0171 0.0103 'International Tables Vol C Tables 4.2.6.8 and 6.1.1.4'
H H 0.0000 0.0000 'International Tables Vol C Tables 4.2.6.8 and 6.1.1.4'

loop_
_geom_angle_atom_site_label_1
_geom_angle_atom_site_label_2
_geom_angle_atom_site_label_3
_geom_angle
_geom_angle_site_symmetry_1
_geom_angle_site_symmetry_3
N2 Ga1 N4 156.16(15) . .
N2 Ga1 N3 93.69(14) . .
N4 Ga1 N3 89.69(14) . .
N2 Ga1 N1 89.01(14) . .
N4 Ga1 N1 78.66(14) . .
N3 Ga1 N1 155.75(14) . .
N2 Ga1 N5 99.85(14) . .
N4 Ga1 N5 102.52(14) . .
N3 Ga1 N5 101.90(15) . .
N1 Ga1 N5 101.36(16) . .
C4 N1 C1 110.0(3) . .
C4 N1 Ga1 131.6(3) . .
C1 N1 Ga1 117.9(3) . .
C9 N2 C6 108.3(3) . .
C9 N2 Ga1 124.7(3) . .
C6 N2 Ga1 126.0(3) . .
C11 N3 C14 108.7(3) . .
C11 N3 Ga1 124.6(3) . .
C14 N3 Ga1 125.6(3) . .
C16 N4 C19 109.6(3) . .
C16 N4 Ga1 132.1(3) . .
C19 N4 Ga1 118.2(3) . .
C38 N5 C42 117.8(4) . .
C38 N5 Ga1 122.5(3) . .
C42 N5 Ga1 119.7(3) . .
N1 C1 C19 111.8(3) . .
N1 C1 C2 108.0(3) . 3
C19 C1 C2 140.2(3) . 3
C3 C2 C1 105.7(3) 3 3
C3 C2 C18 124.0(4) 3 .
C1 C2 C18 130.3(3) 3 .
C2 C3 C4 108.7(4) 3 .
C2 C3 H3 125.7 3 .
C4 C3 H3 125.7 . .
N1 C4 C5 119.4(3) . .
N1 C4 C3 107.6(3) . .
C5 C4 C3 132.9(4) . .
C6 C5 C4 124.8(4) . .
C6 C5 C20 116.4(3) . .
C4 C5 C20 118.8(4) . .
N2 C6 C5 125.1(3) . .
N2 C6 C7 107.1(3) . .
C5 C6 C7 127.8(4) . .
C8 C7 C6 109.2(3) . .
C8 C7 H7 125.4 . .
C6 C7 H7 125.4 . .
C7 C8 C9 107.5(3) . .
C7 C8 H8 126.2 . .
C9 C8 H8 126.2 . .
N2 C9 C10 124.3(4) . .
N2 C9 C8 107.8(3) . .
C10 C9 C8 127.8(4) . .
C9 C10 C11 125.7(4) . .
C9 C10 C26 116.7(3) . .
C11 C10 C26 117.6(4) . .
N3 C11 C10 123.8(4) . .
N3 C11 C12 108.1(3) . .
C10 C11 C12 128.1(4) . .
C13 C12 C11 107.6(4) . .
C13 C12 H12 126.2 . .
C11 C12 H12 126.2 . .
C12 C13 C14 108.5(4) . .
C12 C13 H13 125.8 . .
C14 C13 H13 125.8 . .
N3 C14 C15 125.2(4) . .
N3 C14 C13 107.1(3) . .
C15 C14 C13 127.7(4) . .
C14 C15 C16 124.9(4) . .
C14 C15 C32 117.9(4) . .
C16 C15 C32 117.1(3) . .
N4 C16 C17 107.7(3) . .
N4 C16 C15 119.6(3) . .
C17 C16 C15 132.6(4) . .
C18 C17 C16 109.2(3) . .
C18 C17 H17 125.4 . .
C16 C17 H17 125.4 . .
C17 C18 C19 105.2(3) . .
C17 C18 C2 124.7(3) . .
C19 C18 C2 130.1(4) . .
N4 C19 C1 112.4(3) . .
N4 C19 C18 108.2(3) . .
C1 C19 C18 139.4(4) . .
C21 C20 C25 115.4(4) . .
C21 C20 C5 124.0(4) . .
C25 C20 C5 120.3(4) . .
F1 C21 C22 118.5(4) . .
F1 C21 C20 118.9(4) . .
C22 C21 C20 122.5(4) . .
F2 C22 C23 120.0(4) . .
F2 C22 C21 120.0(4) . .
C23 C22 C21 119.9(4) . .
F3 C23 C24 119.9(4) . .
F3 C23 C22 120.6(4) . .
C24 C23 C22 119.4(4) . .
F4 C24 C23 119.2(4) . .
F4 C24 C25 120.4(4) . .
C23 C24 C25 120.4(4) . .
F5 C25 C24 118.6(4) . .
F5 C25 C20 119.0(4) . .
C24 C25 C20 122.3(4) . .
C27 C26 C31 114.9(4) . .
C27 C26 C10 123.1(4) . .
C31 C26 C10 121.8(4) . .
F6 C27 C26 118.7(4) . .
F6 C27 C28 118.5(4) . .
C26 C27 C28 122.8(4) . .
F7 C28 C29 121.3(4) . .
F7 C28 C27 119.3(5) . .
C29 C28 C27 119.4(4) . .
F8 C29 C30 121.9(5) . .
F8 C29 C28 118.9(5) . .
C30 C29 C28 119.2(4) . .
C29 C30 F9 119.0(4) . .
C29 C30 C31 121.0(5) . .
F9 C30 C31 119.8(4) . .
F10 C31 C30 117.9(4) . .
F10 C31 C26 119.4(4) . .
C30 C31 C26 122.6(4) . .
C37 C32 C33 116.0(4) . .
C37 C32 C15 122.3(4) . .
C33 C32 C15 121.6(4) . .
F11 C33 C34 117.5(4) . .
F11 C33 C32 120.2(4) . .
C34 C33 C32 122.3(4) . .
F12 C34 C33 121.2(5) . .
F12 C34 C35 119.0(4) . .
C33 C34 C35 119.8(5) . .
F13 C35 C34 119.5(5) . .
F13 C35 C36 120.4(5) . .
C34 C35 C36 120.1(4) . .
F14 C36 C35 120.9(4) . .
F14 C36 C37 119.5(5) . .
C35 C36 C37 119.6(4) . .
F15 C37 C32 120.0(4) . .
F15 C37 C36 117.8(4) . .
C32 C37 C36 122.2(5) . .
N5 C38 C39 123.1(4) . .
N5 C38 H38 118.4 . .
C39 C38 H38 118.4 . .
C40 C39 C38 118.6(5) . .
C40 C39 H39 120.7 . .
C38 C39 H39 120.7 . .
C39 C40 C41 119.4(5) . .
C39 C40 H40 120.3 . .
C41 C40 H40 120.3 . .
C40 C41 C42 119.1(5) . .
C40 C41 H41 120.4 . .
C42 C41 H41 120.4 . .
N5 C42 C41 121.9(5) . .
N5 C42 H42 119.1 . .
C41 C42 H42 119.1 . .
Cl3 Cl1 C43 67.2(7) . .
Cl1 Cl3 C43 64.0(11) . .
Cl1 C43 Cl2 115.9(6) . .
Cl1 C43 Cl3 48.8(8) . .
Cl2 C43 Cl3 96.2(9) . .

loop_
_geom_bond_atom_site_label_1
_geom_bond_atom_site_label_2
_geom_bond_distance
_geom_bond_site_symmetry_2
Ga1 N2 1.924(3) .
Ga1 N4 1.931(3) .
Ga1 N3 1.936(3) .
Ga1 N1 1.947(3) .
Ga1 N5 2.033(4) .
F1 C21 1.335(5) .
F2 C22 1.330(5) .
F3 C23 1.333(5) .
F4 C24 1.346(6) .
F5 C25 1.329(5) .
F6 C27 1.332(5) .
F7 C28 1.329(6) .
F8 C29 1.327(5) .
F9 C30 1.347(6) .
F10 C31 1.328(5) .
F11 C33 1.323(5) .
F12 C34 1.341(6) .
F13 C35 1.343(5) .
F14 C36 1.334(6) .
F15 C37 1.333(5) .
N1 C4 1.358(5) .
N1 C1 1.366(5) .
N2 C9 1.379(5) .
N2 C6 1.384(5) .
N3 C11 1.367(5) .
N3 C14 1.382(5) .
N4 C16 1.357(5) .
N4 C19 1.365(5) .
N5 C38 1.310(5) .
N5 C42 1.340(6) .
C1 C19 1.431(5) .
C1 C2 1.432(6) 3
C2 C3 1.391(5) 3
C2 C1 1.432(6) 3
C2 C18 1.453(5) .
C3 C2 1.391(5) 3
C3 C4 1.408(5) .
C3 H3 0.9500 .
C4 C5 1.404(5) .
C5 C6 1.402(6) .
C5 C20 1.482(6) .
C6 C7 1.417(5) .
C7 C8 1.345(6) .
C7 H7 0.9500 .
C8 C9 1.426(6) .
C8 H8 0.9500 .
C9 C10 1.387(6) .
C10 C11 1.406(6) .
C10 C26 1.493(6) .
C11 C12 1.437(6) .
C12 C13 1.343(6) .
C12 H12 0.9500 .
C13 C14 1.438(6) .
C13 H13 0.9500 .
C14 C15 1.400(6) .
C15 C16 1.415(6) .
C15 C32 1.494(6) .
C16 C17 1.395(6) .
C17 C18 1.388(6) .
C17 H17 0.9500 .
C18 C19 1.432(5) .
C20 C21 1.379(6) .
C20 C25 1.393(6) .
C21 C22 1.375(6) .
C22 C23 1.365(7) .
C23 C24 1.355(7) .
C24 C25 1.367(6) .
C26 C27 1.381(6) .
C26 C31 1.391(6) .
C27 C28 1.389(7) .
C28 C29 1.383(8) .
C29 C30 1.337(7) .
C30 C31 1.376(6) .
C32 C37 1.374(6) .
C32 C33 1.404(6) .
C33 C34 1.358(6) .
C34 C35 1.365(7) .
C35 C36 1.368(8) .
C36 C37 1.378(7) .
C38 C39 1.381(7) .
C38 H38 0.9500 .
C39 C40 1.343(7) .
C39 H39 0.9500 .
C40 C41 1.363(7) .
C40 H40 0.9500 .
C41 C42 1.371(7) .
C41 H41 0.9500 .
C42 H42 0.9500 .
Cl1 Cl3 1.42(3) .
Cl1 C43 1.690(10) .
Cl2 C43 1.708(10) .
Cl3 C43 1.73(2) .
